data_7709390
loop_
_publ_author_name
'H\"ammer, Matthias'
'Pielnhofer, Florian'
'Janka, Oliver'
'Takahashi, Hirotaka'
'Gross, Peter'
'P\"ottgen, Rainer'
'H\"oppe, Henning A'

_publ_section_title
;
 Polymorphism and optical, magnetic and thermal properties of the either
 phyllo- or inosilicate-analogous borosulfate
 Cu[B<sub>2</sub>(SO<sub>4</sub>)<sub>4</sub>].
;
_journal_issue 8
_journal_name_full 'Dalton transactions (Cambridge, England : 2003)'
_journal_page_first 3104
_journal_page_last 3115
_journal_paper_doi 10.1039/d1dt04090a
_journal_volume 51
_journal_year 2022
_chemical_formula_moiety 'B2 Cu O16 S4'
_chemical_formula_sum 'B2 Cu O16 S4'
_chemical_formula_weight 469.40
_chemical_name_common beta-Cupperborosulfate
_chemical_name_systematic 'beta-Copper(II) Borosulfate'
_space_group_crystal_system monoclinic
_space_group_IT_number 14
_space_group_name_Hall '-P 2yn'
_space_group_name_H-M_alt 'P 1 21/n 1'
_audit_creation_method SHELXL-2014/7
_cell_angle_alpha 90
_cell_angle_beta 111.220(11)
_cell_angle_gamma 90
_cell_formula_units_Z 2
_cell_length_a 7.712(3)
_cell_length_b 8.149(3)
_cell_length_c 9.092(3)
_cell_measurement_reflns_used 3829
_cell_measurement_temperature 250(2)
_cell_measurement_theta_max 42.499
_cell_measurement_theta_min 2.979
_cell_volume 532.6(3)
_computing_structure_refinement 'SHELXL-2014/7 (Sheldrick, 2014)'
_diffrn_ambient_temperature 250(2)
_diffrn_measured_fraction_theta_full 0.995
_diffrn_measured_fraction_theta_max 0.999
_diffrn_measurement_device_type 'D8 Venture Bruker'
_diffrn_measurement_method 'generic phi and omega scans'
_diffrn_radiation_type MoK\a
_diffrn_radiation_wavelength 0.71073
_diffrn_reflns_av_R_equivalents 0.0326
_diffrn_reflns_av_unetI/netI 0.0161
_diffrn_reflns_Laue_measured_fraction_full 0.995
_diffrn_reflns_Laue_measured_fraction_max 0.999
_diffrn_reflns_limit_h_max 14
_diffrn_reflns_limit_h_min -13
_diffrn_reflns_limit_k_max 15
_diffrn_reflns_limit_k_min -15
_diffrn_reflns_limit_l_max 16
_diffrn_reflns_limit_l_min -17
_diffrn_reflns_number 31258
_diffrn_reflns_point_group_measured_fraction_full 0.995
_diffrn_reflns_point_group_measured_fraction_max 0.999
_diffrn_reflns_theta_full 25.242
_diffrn_reflns_theta_max 42.499
_diffrn_reflns_theta_min 2.979
_exptl_absorpt_coefficient_mu 2.944
_exptl_absorpt_correction_type multi-scan
_exptl_absorpt_process_details
; 
 multi-scan absorption correction using SADABS 
(G. M. Sheldrick, (1996). SADABS. Program for Empirical 
Absorption Correction. University of G\"ottingen, Germany.)
;
_exptl_crystal_colour colourless
_exptl_crystal_density_diffrn 2.927
_exptl_crystal_description block
_exptl_crystal_F_000 462
_exptl_crystal_size_max 0.19
_exptl_crystal_size_mid 0.15
_exptl_crystal_size_min 0.11
_exptl_transmission_factor_max 0.7503
_exptl_transmission_factor_min 0.6364
_refine_diff_density_max 0.643
_refine_diff_density_min -0.668
_refine_diff_density_rms 0.102
_refine_ls_extinction_method none
_refine_ls_goodness_of_fit_ref 1.085
_refine_ls_hydrogen_treatment undef
_refine_ls_matrix_type full
_refine_ls_number_parameters 106
_refine_ls_number_reflns 3829
_refine_ls_number_restraints 0
_refine_ls_restrained_S_all 1.085
_refine_ls_R_factor_all 0.0229
_refine_ls_R_factor_gt 0.0199
_refine_ls_shift/su_max 0.001
_refine_ls_shift/su_mean 0.000
_refine_ls_structure_factor_coef Fsqd
_refine_ls_weighting_details 'w=1/[\s^2^(Fo^2^)+(0.0268P)^2^+0.1674P] where P=(Fo^2^+2Fc^2^)/3'
_refine_ls_weighting_scheme calc
_refine_ls_wR_factor_gt 0.0525
_refine_ls_wR_factor_ref 0.0535
_reflns_Friedel_coverage 0.000
_reflns_number_gt 3531
_reflns_number_total 3829
_reflns_threshold_expression 'I > 2\s(I)'
_cod_data_source_file d1dt04090a5.cif
_cod_data_source_block mo_MH362_1_0m
_cod_depositor_comments 'Adding full bibliography for 7709384--7709391.cif.'
_cod_original_cell_volume 532.7(4)
_cod_original_sg_symbol_H-M 'P 21/n'
_cod_database_code 7709390
_shelx_shelxl_version_number 2014/7
_shelx_space_group_comment
;
The symmetry employed for this shelxl refinement is uniquely defined
by the following loop, which should always be used as a source of
symmetry information in preference to the above space-group names.
They are only intended as comments.
;

loop_
_space_group_symop_operation_xyz
'x, y, z'
'-x+1/2, y+1/2, -z+1/2'
'-x, -y, -z'
'x-1/2, -y-1/2, z-1/2'

loop_
_atom_site_label
_atom_site_type_symbol
_atom_site_fract_x
_atom_site_fract_y
_atom_site_fract_z
_atom_site_U_iso_or_equiv
_atom_site_adp_type
_atom_site_occupancy
_atom_site_site_symmetry_order
_atom_site_calc_flag
_atom_site_refinement_flags_posn
_atom_site_refinement_flags_adp
_atom_site_refinement_flags_occupancy
_atom_site_disorder_assembly
_atom_site_disorder_group
Cu1 Cu 0.0000 0.0000 0.0000 0.00933(3) Uani 1 2 d S . P . .
S1 S -0.70341(2) 0.07666(2) 0.35248(2) 0.00709(3) Uani 1 1 d . . . . .
S2 S -0.28560(2) -0.15743(2) 0.14444(2) 0.00769(3) Uani 1 1 d . . . . .
O11 O -0.55574(8) -0.00837(6) 0.30328(7) 0.00964(7) Uani 1 1 d . . . . .
O12 O -0.87397(8) 0.07810(8) 0.21722(6) 0.01422(9) Uani 1 1 d . . . . .
O13 O -0.64004(8) 0.23123(7) 0.42539(7) 0.01207(8) Uani 1 1 d . . . . .
O14 O -0.26687(8) 0.04582(7) 0.53142(6) 0.01043(8) Uani 1 1 d . . . . .
O21 O -0.25352(8) -0.07600(8) 0.30280(7) 0.01397(9) Uani 1 1 d . . . . .
O22 O -0.46910(8) -0.21490(8) 0.06918(8) 0.01697(10) Uani 1 1 d . . . . .
O23 O -0.35696(8) 0.20538(7) 0.29376(7) 0.01285(9) Uani 1 1 d . . . . .
O24 O -0.21969(9) -0.04854(9) 0.04967(8) 0.01643(10) Uani 1 1 d . . . . .
B1 B -0.35882(10) 0.04137(9) 0.35692(8) 0.00835(10) Uani 1 1 d . . . . .

loop_
_atom_site_aniso_label
_atom_site_aniso_U_11
_atom_site_aniso_U_22
_atom_site_aniso_U_33
_atom_site_aniso_U_23
_atom_site_aniso_U_13
_atom_site_aniso_U_12
Cu1 0.00894(5) 0.01359(5) 0.00555(4) -0.00050(3) 0.00273(3) -0.00232(3)
S1 0.00778(6) 0.00799(6) 0.00517(5) -0.00062(4) 0.00194(4) -0.00001(4)
S2 0.00731(6) 0.00945(6) 0.00715(6) -0.00114(4) 0.00361(4) -0.00020(4)
O11 0.00940(18) 0.01004(18) 0.01059(18) -0.00263(14) 0.00495(15) -0.00063(13)
O12 0.01079(19) 0.0218(2) 0.00712(18) -0.00255(16) -0.00036(15) 0.00317(17)
O13 0.0146(2) 0.00816(17) 0.0136(2) -0.00273(15) 0.00537(17) -0.00107(15)
O14 0.01383(19) 0.01130(18) 0.00675(17) -0.00056(14) 0.00441(15) -0.00350(15)
O21 0.0137(2) 0.0184(2) 0.00960(19) -0.00473(16) 0.00386(16) 0.00526(17)
O22 0.00931(19) 0.0214(3) 0.0187(2) -0.0043(2) 0.00316(17) -0.00413(18)
O23 0.0136(2) 0.01019(19) 0.0129(2) 0.00328(15) 0.00262(16) -0.00336(15)
O24 0.0138(2) 0.0220(3) 0.0161(2) 0.0081(2) 0.00849(18) 0.00086(19)
B1 0.0103(2) 0.0083(2) 0.0078(2) -0.00017(19) 0.00485(19) -0.00004(19)

loop_
_atom_type_symbol
_atom_type_description
_atom_type_scat_dispersion_real
_atom_type_scat_dispersion_imag
_atom_type_scat_source
B B 0.0013 0.0007 'International Tables Vol C Tables 4.2.6.8 and 6.1.1.4'
O O 0.0106 0.0060 'International Tables Vol C Tables 4.2.6.8 and 6.1.1.4'
S S 0.1246 0.1234 'International Tables Vol C Tables 4.2.6.8 and 6.1.1.4'
Cu Cu 0.3201 1.2651 'International Tables Vol C Tables 4.2.6.8 and 6.1.1.4'

loop_
_geom_angle_atom_site_label_1
_geom_angle_atom_site_label_2
_geom_angle_atom_site_label_3
_geom_angle
_geom_angle_site_symmetry_1
_geom_angle_site_symmetry_3
_geom_angle_publ_flag
O24 Cu1 O24 180.0 . 3 ?
O24 Cu1 O12 89.32(3) . 1_655 ?
O24 Cu1 O12 90.68(4) 3 1_655 ?
O24 Cu1 O12 90.68(3) . 3_455 ?
O24 Cu1 O12 89.32(4) 3 3_455 ?
O12 Cu1 O12 180.000(19) 1_655 3_455 ?
O24 Cu1 O13 95.07(3) . 2_445 ?
O24 Cu1 O13 84.93(3) 3 2_445 ?
O12 Cu1 O13 90.18(3) 1_655 2_445 ?
O12 Cu1 O13 89.82(3) 3_455 2_445 ?
O24 Cu1 O13 84.93(3) . 4_665 ?
O24 Cu1 O13 95.07(3) 3 4_665 ?
O12 Cu1 O13 89.82(3) 1_655 4_665 ?
O12 Cu1 O13 90.18(3) 3_455 4_665 ?
O13 Cu1 O13 180.00(3) 2_445 4_665 ?
O13 S1 O12 116.34(4) . . ?
O13 S1 O14 111.58(4) . 3_456 ?
O12 S1 O14 106.03(4) . 3_456 ?
O13 S1 O11 111.70(4) . . ?
O12 S1 O11 107.48(4) . . ?
O14 S1 O11 102.67(4) 3_456 . ?
O22 S2 O24 114.88(4) . . ?
O22 S2 O21 113.25(4) . . ?
O24 S2 O21 108.85(5) . . ?
O22 S2 O23 113.46(4) . 2_445 ?
O24 S2 O23 107.84(4) . 2_445 ?
O21 S2 O23 97.03(4) . 2_445 ?
B1 O11 S1 124.40(5) . . ?
S1 O12 Cu1 145.36(4) . 1_455 ?
S1 O13 Cu1 166.05(4) . 2_455 ?
B1 O14 S1 126.05(5) . 3_456 ?
B1 O21 S2 133.54(5) . . ?
B1 O23 S2 129.48(5) . 2_455 ?
S2 O24 Cu1 141.62(4) . . ?
O21 B1 O23 112.61(6) . . ?
O21 B1 O11 110.03(6) . . ?
O23 B1 O11 106.13(6) . . ?
O21 B1 O14 105.59(6) . . ?
O23 B1 O14 109.25(6) . . ?
O11 B1 O14 113.36(6) . . ?

loop_
_geom_bond_atom_site_label_1
_geom_bond_atom_site_label_2
_geom_bond_distance
_geom_bond_site_symmetry_2
_geom_bond_publ_flag
Cu1 O24 1.9455(9) . ?
Cu1 O24 1.9455(9) 3 ?
Cu1 O12 1.9649(8) 1_655 ?
Cu1 O12 1.9649(8) 3_455 ?
Cu1 O13 2.4277(10) 2_445 ?
Cu1 O13 2.4277(10) 4_665 ?
S1 O13 1.4250(7) . ?
S1 O12 1.4393(7) . ?
S1 O14 1.5292(7) 3_456 ?
S1 O11 1.5317(7) . ?
S2 O22 1.4105(8) . ?
S2 O24 1.4509(7) . ?
S2 O21 1.5221(7) . ?
S2 O23 1.5255(7) 2_445 ?
O11 B1 1.4739(11) . ?
O12 Cu1 1.9649(8) 1_455 ?
O13 Cu1 2.4277(10) 2_455 ?
O14 B1 1.4855(10) . ?
O14 S1 1.5291(7) 3_456 ?
O21 B1 1.4512(9) . ?
O23 B1 1.4568(10) . ?
O23 S2 1.5255(7) 2_455 ?
